data_7222105
loop_
_publ_author_name
'Behera, Jogendra Nath'
'Kumar, Jitendra'
'Tiwari, Ranjay K.'

_publ_section_title
;
 H--bond Supported Coordination Polymers of Transition Metal Sulfites with
 Different Dimensionalities
;
_journal_name_full 'RSC Adv.'
_journal_paper_doi 10.1039/C5RA16223H
_journal_year 2015
_chemical_formula_moiety 'C6 H24 Co N4 Na O8 S2, H2 O'
_chemical_formula_sum 'C6 H26 Co N4 Na O9 S2'
_chemical_formula_weight 444.35
_chemical_name_systematic
;
 ?
;
_space_group_IT_number 14
_symmetry_cell_setting monoclinic
_symmetry_space_group_name_Hall '-P 2ybc'
_symmetry_space_group_name_H-M 'P 1 21/c 1'
_atom_sites_solution_hydrogens geom
_atom_sites_solution_primary direct
_atom_sites_solution_secondary difmap
_audit_creation_method SHELXL-97
_audit_update_record
;
2015-06-16 deposited with the CCDC.
2015-09-10 downloaded from the CCDC.
;
_cell_angle_alpha 90.00
_cell_angle_beta 103.5570(10)
_cell_angle_gamma 90.00
_cell_formula_units_Z 4
_cell_length_a 8.7984(2)
_cell_length_b 13.7933(2)
_cell_length_c 13.9548(2)
_cell_measurement_reflns_used 4817
_cell_measurement_temperature 296(2)
_cell_measurement_theta_max 30.0
_cell_measurement_theta_min 2.1
_cell_volume 1646.35(5)
_computing_cell_refinement 'Bruker SAINT'
_computing_data_collection 'Bruker APEX2'
_computing_data_reduction 'Bruker SAINT'
_computing_molecular_graphics 'Bruker SHELXTL'
_computing_publication_material 'Bruker SHELXTL'
_computing_structure_refinement 'SHELXL-97 (Sheldrick, 2008)'
_computing_structure_solution 'SHELXS-97 (Sheldrick, 2008)'
_diffrn_ambient_temperature 296(2)
_diffrn_measured_fraction_theta_full 0.999
_diffrn_measured_fraction_theta_max 0.999
_diffrn_measurement_device_type 'Bruker APEX-II CCD'
_diffrn_measurement_method '\f and \w scans'
_diffrn_radiation_monochromator graphite
_diffrn_radiation_source 'fine-focus sealed tube'
_diffrn_radiation_type MoK\a
_diffrn_radiation_wavelength 0.71073
_diffrn_reflns_av_R_equivalents 0.0352
_diffrn_reflns_av_sigmaI/netI 0.0271
_diffrn_reflns_limit_h_max 12
_diffrn_reflns_limit_h_min -12
_diffrn_reflns_limit_k_max 19
_diffrn_reflns_limit_k_min -19
_diffrn_reflns_limit_l_max 19
_diffrn_reflns_limit_l_min -18
_diffrn_reflns_number 26098
_diffrn_reflns_theta_full 30.04
_diffrn_reflns_theta_max 30.04
_diffrn_reflns_theta_min 2.11
_exptl_absorpt_coefficient_mu 1.372
_exptl_absorpt_correction_T_max 0.7460
_exptl_absorpt_correction_T_min 0.6220
_exptl_absorpt_correction_type multi-scan
_exptl_absorpt_process_details sadabs
_exptl_crystal_colour orange
_exptl_crystal_density_diffrn 1.793
_exptl_crystal_density_method 'not measured'
_exptl_crystal_description rhombohedral
_exptl_crystal_F_000 928
_exptl_crystal_size_max .21
_exptl_crystal_size_mid .2
_exptl_crystal_size_min .18
_refine_diff_density_max 0.975
_refine_diff_density_min -0.487
_refine_diff_density_rms 0.074
_refine_ls_extinction_method none
_refine_ls_goodness_of_fit_ref 1.049
_refine_ls_hydrogen_treatment mixed
_refine_ls_matrix_type full
_refine_ls_number_parameters 235
_refine_ls_number_reflns 4817
_refine_ls_number_restraints 11
_refine_ls_restrained_S_all 1.049
_refine_ls_R_factor_all 0.0422
_refine_ls_R_factor_gt 0.0322
_refine_ls_shift/su_max 0.000
_refine_ls_shift/su_mean 0.000
_refine_ls_structure_factor_coef Fsqd
_refine_ls_weighting_details 'calc w=1/[\s^2^(Fo^2^)+(0.0366P)^2^+0.9009P] where P=(Fo^2^+2Fc^2^)/3'
_refine_ls_weighting_scheme calc
_refine_ls_wR_factor_gt 0.0775
_refine_ls_wR_factor_ref 0.0821
_reflns_number_gt 3954
_reflns_number_total 4817
_reflns_threshold_expression >2sigma(I)
_cod_data_source_file c5ra16223h2.cif
_cod_data_source_block Complex1
_cod_depositor_comments
;
The following automatic conversions were performed:

'_symmetry_cell_setting' value 'Monoclinic' changed to 'monoclinic'
according to
/usr/data/users/saulius/crontab/automatic-downloads/rss-feeds/RSC/lib/dictionaries/cif_core.dic
dictionary named 'cif_core.dic' version 2.4.2 from 2011-04-26.

Automatic conversion script
Id: cif_fix_values 3271 2015-04-21 07:52:19Z andrius 
;
_cod_original_sg_symbol_H-M 'P 21/c'
_cod_database_code 7222105

loop_
_symmetry_equiv_pos_as_xyz
'x, y, z'
'-x, y+1/2, -z+1/2'
'-x, -y, -z'
'x, -y-1/2, z-1/2'

loop_
_atom_site_label
_atom_site_type_symbol
_atom_site_fract_x
_atom_site_fract_y
_atom_site_fract_z
_atom_site_U_iso_or_equiv
_atom_site_adp_type
_atom_site_occupancy
_atom_site_symmetry_multiplicity
_atom_site_calc_flag
_atom_site_refinement_flags
Co1 Co 0.5000 0.5000 -0.5000 0.01496(8) Uani 1 2 d S
Co2 Co 0.5000 0.5000 0.0000 0.01359(8) Uani 1 2 d S
Na1 Na 0.48340(9) 0.24314(5) -0.25032(5) 0.02474(17) Uani 1 1 d D
S1 S 0.45426(6) 0.49365(3) -0.34744(3) 0.02173(10) Uani 1 1 d .
S2 S 0.40823(5) 0.34547(3) -0.00778(3) 0.01745(9) Uani 1 1 d .
C1 C 0.1908(3) 0.61206(17) -0.5702(2) 0.0496(7) Uani 1 1 d .
H1A H 0.1611 0.6684 -0.6120 0.060 Uiso 1 1 calc R
H1B H 0.1394 0.6173 -0.5161 0.060 Uiso 1 1 calc R
C2 C 0.1308(3) 0.52459(18) -0.6282(2) 0.0449(6) Uani 1 1 d .
H2A H 0.0186 0.5313 -0.6526 0.054 Uiso 1 1 calc R
H2B H 0.1767 0.5216 -0.6849 0.054 Uiso 1 1 calc R
C3 C 0.1624(3) 0.43213(17) -0.5740(2) 0.0446(6) Uani 1 1 d .
H3A H 0.1051 0.3809 -0.6146 0.054 Uiso 1 1 calc R
H3B H 0.1231 0.4365 -0.5148 0.054 Uiso 1 1 calc R
C4 C 0.7959(2) 0.44743(15) -0.06804(16) 0.0288(4) Uani 1 1 d .
H4A H 0.8525 0.5084 -0.0587 0.035 Uiso 1 1 calc R
H4B H 0.8253 0.4130 -0.1215 0.035 Uiso 1 1 calc R
C5 C 0.8420(2) 0.38796(15) 0.02497(17) 0.0319(4) Uani 1 1 d .
H5A H 0.9485 0.3651 0.0326 0.038 Uiso 1 1 calc R
H5B H 0.7744 0.3317 0.0193 0.038 Uiso 1 1 calc R
C6 C 0.8309(2) 0.44537(16) 0.11515(16) 0.0306(4) Uani 1 1 d .
H6A H 0.8812 0.4094 0.1738 0.037 Uiso 1 1 calc R
H6B H 0.8863 0.5062 0.1156 0.037 Uiso 1 1 calc R
N1 N 0.36103(18) 0.61526(10) -0.52945(12) 0.0223(3) Uani 1 1 d .
H1C H 0.3755 0.6488 -0.4727 0.027 Uiso 1 1 calc R
H1D H 0.4002 0.6522 -0.5711 0.027 Uiso 1 1 calc R
N2 N 0.32957(17) 0.40546(10) -0.54603(12) 0.0216(3) Uani 1 1 d .
H2C H 0.3507 0.3754 -0.5987 0.026 Uiso 1 1 calc R
H2D H 0.3392 0.3604 -0.4983 0.026 Uiso 1 1 calc R
N3 N 0.62589(17) 0.46741(11) -0.09526(11) 0.0199(3) Uani 1 1 d .
H3C H 0.5807 0.4149 -0.1284 0.024 Uiso 1 1 calc R
H3D H 0.6122 0.5164 -0.1391 0.024 Uiso 1 1 calc R
N4 N 0.66624(17) 0.46565(11) 0.11803(11) 0.0215(3) Uani 1 1 d .
H4C H 0.6694 0.5142 0.1615 0.026 Uiso 1 1 calc R
H4D H 0.6320 0.4129 0.1447 0.026 Uiso 1 1 calc R
O1 O 0.5155(2) 0.40094(10) -0.29934(11) 0.0422(4) Uani 1 1 d .
O2 O 0.28523(19) 0.49927(13) -0.35080(13) 0.0446(4) Uani 1 1 d .
O3 O 0.53545(16) 0.57583(9) -0.28688(9) 0.0251(3) Uani 1 1 d .
O4 O 0.43990(18) 0.29656(9) -0.09606(10) 0.0298(3) Uani 1 1 d .
O5 O 0.49135(16) 0.29263(9) 0.08250(10) 0.0263(3) Uani 1 1 d .
O6 O 0.23795(15) 0.33967(10) -0.01219(11) 0.0305(3) Uani 1 1 d .
O1W O 0.7470(2) 0.20688(16) -0.18530(18) 0.0563(5) Uani 1 1 d D
O2W O 0.2000(2) 0.27933(17) -0.34055(15) 0.0485(4) Uani 1 1 d D
O3W O 1.0289(2) 0.29175(16) -0.19145(16) 0.0491(5) Uani 1 1 d D
H1W1 H 0.828(3) 0.232(2) -0.188(3) 0.075(11) Uiso 1 1 d D
H2W1 H 0.767(3) 0.1478(14) -0.174(3) 0.094(14) Uiso 1 1 d D
H1W2 H 0.207(5) 0.247(2) -0.389(2) 0.104(15) Uiso 1 1 d D
H2W2 H 0.208(3) 0.3373(15) -0.355(3) 0.15(2) Uiso 1 1 d D
H1W3 H 1.071(4) 0.277(3) -0.2328(19) 0.077(12) Uiso 1 1 d D
H2W3 H 1.092(3) 0.302(2) -0.1402(15) 0.058(9) Uiso 1 1 d D

loop_
_atom_site_aniso_label
_atom_site_aniso_U_11
_atom_site_aniso_U_22
_atom_site_aniso_U_33
_atom_site_aniso_U_23
_atom_site_aniso_U_13
_atom_site_aniso_U_12
Co1 0.02060(16) 0.01119(14) 0.01349(16) -0.00002(11) 0.00482(12) -0.00122(11)
Co2 0.01716(15) 0.01200(14) 0.01213(15) 0.00033(10) 0.00450(12) -0.00103(11)
Na1 0.0368(4) 0.0170(4) 0.0219(4) 0.0003(3) 0.0101(3) 0.0006(3)
S1 0.0351(2) 0.0177(2) 0.0145(2) -0.00180(15) 0.01001(18) -0.00584(17)
S2 0.0244(2) 0.01208(17) 0.0176(2) -0.00088(14) 0.00839(16) -0.00252(15)
C1 0.0319(12) 0.0296(11) 0.077(2) -0.0073(12) -0.0082(12) 0.0071(9)
C2 0.0316(11) 0.0369(12) 0.0560(16) -0.0007(11) -0.0103(11) -0.0001(10)
C3 0.0296(11) 0.0344(12) 0.0646(17) -0.0045(11) 0.0005(11) -0.0062(9)
C4 0.0254(9) 0.0302(10) 0.0352(11) -0.0033(8) 0.0157(8) 0.0008(8)
C5 0.0255(9) 0.0277(10) 0.0432(13) 0.0029(9) 0.0092(9) 0.0060(8)
C6 0.0209(9) 0.0369(11) 0.0310(11) 0.0058(9) 0.0003(8) 0.0002(8)
N1 0.0263(7) 0.0156(7) 0.0251(8) 0.0008(6) 0.0062(6) 0.0010(6)
N2 0.0257(7) 0.0169(7) 0.0234(8) -0.0031(6) 0.0078(6) -0.0043(6)
N3 0.0253(7) 0.0187(7) 0.0178(7) -0.0016(6) 0.0091(6) -0.0026(6)
N4 0.0234(7) 0.0224(7) 0.0180(8) 0.0029(6) 0.0032(6) -0.0019(6)
O1 0.0917(13) 0.0152(6) 0.0227(8) 0.0027(5) 0.0197(8) -0.0031(7)
O2 0.0331(8) 0.0712(13) 0.0349(9) -0.0136(8) 0.0186(7) -0.0137(8)
O3 0.0403(8) 0.0171(6) 0.0185(7) -0.0035(5) 0.0082(6) -0.0017(5)
O4 0.0497(9) 0.0213(6) 0.0232(7) -0.0089(5) 0.0185(6) -0.0106(6)
O5 0.0393(8) 0.0179(6) 0.0223(7) 0.0056(5) 0.0087(6) 0.0012(5)
O6 0.0241(6) 0.0264(7) 0.0424(9) -0.0024(6) 0.0103(6) -0.0063(5)
O1W 0.0319(9) 0.0488(12) 0.0874(16) 0.0062(11) 0.0125(10) -0.0027(8)
O2W 0.0476(10) 0.0563(12) 0.0483(12) -0.0065(9) 0.0247(9) -0.0048(9)
O3W 0.0331(9) 0.0708(13) 0.0436(11) -0.0003(10) 0.0092(9) -0.0085(9)

loop_
_atom_type_symbol
_atom_type_description
_atom_type_scat_dispersion_real
_atom_type_scat_dispersion_imag
_atom_type_scat_source
C C 0.0033 0.0016 'International Tables Vol C Tables 4.2.6.8 and 6.1.1.4'
H H 0.0000 0.0000 'International Tables Vol C Tables 4.2.6.8 and 6.1.1.4'
N N 0.0061 0.0033 'International Tables Vol C Tables 4.2.6.8 and 6.1.1.4'
O O 0.0106 0.0060 'International Tables Vol C Tables 4.2.6.8 and 6.1.1.4'
Na Na 0.0362 0.0249 'International Tables Vol C Tables 4.2.6.8 and 6.1.1.4'
S S 0.1246 0.1234 'International Tables Vol C Tables 4.2.6.8 and 6.1.1.4'
Co Co 0.3494 0.9721 'International Tables Vol C Tables 4.2.6.8 and 6.1.1.4'

loop_
_geom_angle_atom_site_label_1
_geom_angle_atom_site_label_2
_geom_angle_atom_site_label_3
_geom_angle
_geom_angle_site_symmetry_1
_geom_angle_site_symmetry_3
N2 Co1 N2 180.00(9) . 3_664
N2 Co1 N1 85.56(6) . 3_664
N2 Co1 N1 94.44(6) 3_664 3_664
N2 Co1 N1 94.44(6) . .
N2 Co1 N1 85.56(6) 3_664 .
N1 Co1 N1 180.0 3_664 .
N2 Co1 S1 90.49(5) . 3_664
N2 Co1 S1 89.51(5) 3_664 3_664
N1 Co1 S1 89.37(5) 3_664 3_664
N1 Co1 S1 90.63(5) . 3_664
N2 Co1 S1 89.51(5) . .
N2 Co1 S1 90.49(5) 3_664 .
N1 Co1 S1 90.63(5) 3_664 .
N1 Co1 S1 89.37(5) . .
S1 Co1 S1 180.0 3_664 .
N3 Co2 N3 180.00(8) . 3_665
N3 Co2 N4 85.19(6) . 3_665
N3 Co2 N4 94.81(6) 3_665 3_665
N3 Co2 N4 94.81(6) . .
N3 Co2 N4 85.19(6) 3_665 .
N4 Co2 N4 180.00(11) 3_665 .
N3 Co2 S2 89.80(4) . 3_665
N3 Co2 S2 90.20(4) 3_665 3_665
N4 Co2 S2 90.01(5) 3_665 3_665
N4 Co2 S2 89.99(5) . 3_665
N3 Co2 S2 90.20(4) . .
N3 Co2 S2 89.80(4) 3_665 .
N4 Co2 S2 89.99(5) 3_665 .
N4 Co2 S2 90.01(5) . .
S2 Co2 S2 180.0 3_665 .
O1 Na1 O1W 97.88(8) . .
O1 Na1 O3 173.87(6) . 2_644
O1W Na1 O3 79.71(7) . 2_644
O1 Na1 O4 91.86(5) . .
O1W Na1 O4 94.02(7) . .
O3 Na1 O4 93.93(5) 2_644 .
O1 Na1 O5 82.70(5) . 4_565
O1W Na1 O5 94.65(7) . 4_565
O3 Na1 O5 91.84(5) 2_644 4_565
O4 Na1 O5 170.33(6) . 4_565
O1 Na1 O2W 81.02(7) . .
O1W Na1 O2W 173.65(8) . .
O3 Na1 O2W 100.75(7) 2_644 .
O4 Na1 O2W 92.28(6) . .
O5 Na1 O2W 79.01(6) 4_565 .
O2 S1 O1 108.35(10) . .
O2 S1 O3 108.82(9) . .
O1 S1 O3 108.87(9) . .
O2 S1 Co1 111.59(7) . .
O1 S1 Co1 109.48(6) . .
O3 S1 Co1 109.69(5) . .
O6 S2 O4 108.90(8) . .
O6 S2 O5 107.38(8) . .
O4 S2 O5 109.17(8) . .
O6 S2 Co2 113.30(6) . .
O4 S2 Co2 109.36(5) . .
O5 S2 Co2 108.65(6) . .
N1 C1 C2 115.84(19) . .
C3 C2 C1 115.1(2) . .
C2 C3 N2 114.02(19) . .
N3 C4 C5 111.95(15) . .
C4 C5 C6 112.03(17) . .
N4 C6 C5 112.07(17) . .
C1 N1 Co1 125.17(13) . .
C3 N2 Co1 123.64(13) . .
C4 N3 Co2 124.27(12) . .
C6 N4 Co2 123.76(12) . .
S1 O1 Na1 152.28(12) . .
S1 O3 Na1 144.26(9) . 2_654
S2 O4 Na1 170.72(9) . .
S2 O5 Na1 143.26(8) . 4_566

loop_
_geom_bond_atom_site_label_1
_geom_bond_atom_site_label_2
_geom_bond_distance
_geom_bond_site_symmetry_2
Co1 N2 1.9774(14) .
Co1 N2 1.9774(14) 3_664
Co1 N1 1.9889(15) 3_664
Co1 N1 1.9889(15) .
Co1 S1 2.2592(4) 3_664
Co1 S1 2.2592(4) .
Co2 N3 1.9714(14) .
Co2 N3 1.9714(14) 3_665
Co2 N4 1.9868(15) 3_665
Co2 N4 1.9868(15) .
Co2 S2 2.2729(4) 3_665
Co2 S2 2.2729(4) .
Na1 O1 2.3186(15) .
Na1 O1W 2.338(2) .
Na1 O3 2.3797(14) 2_644
Na1 O4 2.3896(14) .
Na1 O5 2.4015(14) 4_565
Na1 O2W 2.565(2) .
S1 O2 1.4789(17) .
S1 O1 1.4853(15) .
S1 O3 1.4921(13) .
S2 O6 1.4871(13) .
S2 O4 1.4870(13) .
S2 O5 1.4904(14) .
C1 N1 1.473(3) .
C1 C2 1.479(3) .
C2 C3 1.475(3) .
C3 N2 1.477(3) .
C4 N3 1.481(2) .
C4 C5 1.508(3) .
C5 C6 1.509(3) .
C6 N4 1.485(2) .
O3 Na1 2.3797(14) 2_654
O5 Na1 2.4015(14) 4_566
